data_4075763
loop_
_publ_author_name
'Prasad, R. Shyam'
'Anderson, Carolyn E.'
'Richards, Christopher J.'
'Overman, Larry E.'

_publ_section_title
;
 Synthesis oftert-Leucine-Derived Cobalt Oxazoline Palladacycles. Reversal
 of Palladation Diastereoselectivity and Application to the Asymmetric
 Rearrangement ofN-Aryl Trifluoroacetimidates
;
_journal_issue 1
_journal_name_full Organometallics
_journal_page_first 77
_journal_paper_doi 10.1021/om0493614
_journal_volume 24
_journal_year 2005
_chemical_formula_sum 'C74 H60 Cl2 Co2 N2 O2 Pd'
_chemical_formula_weight 1304.40
_chemical_name_systematic
;
 ?
;
_space_group_IT_number 19
_symmetry_cell_setting orthorhombic
_symmetry_space_group_name_Hall 'P 2ac 2ab'
_symmetry_space_group_name_H-M 'P 21 21 21'
_atom_sites_solution_hydrogens geom
_atom_sites_solution_primary direct
_atom_sites_solution_secondary difmap
_audit_creation_method SHELXL-97
_cell_angle_alpha 90.00
_cell_angle_beta 90.00
_cell_angle_gamma 90.00
_cell_formula_units_Z 4
_cell_length_a 17.3354(3)
_cell_length_b 17.6029(4)
_cell_length_c 19.3402(3)
_cell_measurement_reflns_used 29963
_cell_measurement_temperature 120(2)
_cell_measurement_theta_max 27.48
_cell_measurement_theta_min 2.91
_cell_volume 5901.73(19)
_computing_cell_refinement 'DENZO & COLLECT'
_computing_data_collection 'DENZO (Otwinowski & Minor, 1997) & COLLECT (Hooft, 1998)'
_computing_data_reduction 'DENZO & COLLECT'
_computing_structure_refinement 'SHELXL-97 (Sheldrick, 1997)'
_computing_structure_solution 'SHELXS-97 (Sheldrick, 1997)'
_diffrn_ambient_temperature 120(2)
_diffrn_detector_area_resol_mean 9.091
_diffrn_measured_fraction_theta_full 0.996
_diffrn_measured_fraction_theta_max 0.996
_diffrn_measurement_device_type 'Bruker-Nonius KappaCCD'
_diffrn_measurement_method '\f & \w scans'
_diffrn_radiation_monochromator '10cm confocal optics'
_diffrn_radiation_source 'Bruker-Nonius FR591 rotating anode'
_diffrn_radiation_type MoK\a
_diffrn_radiation_wavelength 0.71073
_diffrn_reflns_av_R_equivalents 0.1094
_diffrn_reflns_av_sigmaI/netI 0.0947
_diffrn_reflns_limit_h_max 22
_diffrn_reflns_limit_h_min -20
_diffrn_reflns_limit_k_max 22
_diffrn_reflns_limit_k_min -22
_diffrn_reflns_limit_l_max 22
_diffrn_reflns_limit_l_min -25
_diffrn_reflns_number 47339
_diffrn_reflns_theta_full 27.50
_diffrn_reflns_theta_max 27.50
_diffrn_reflns_theta_min 3.16
_diffrn_standards_decay_% negligible
_exptl_absorpt_coefficient_mu 0.998
_exptl_absorpt_correction_T_max 0.9707
_exptl_absorpt_correction_T_min 0.9244
_exptl_absorpt_correction_type multi-scan
_exptl_absorpt_process_details 'SORTAV (Blessing, 1997)'
_exptl_crystal_colour orange
_exptl_crystal_density_diffrn 1.468
_exptl_crystal_density_method 'not measured'
_exptl_crystal_description plate
_exptl_crystal_F_000 2672
_exptl_crystal_size_max 0.08
_exptl_crystal_size_mid 0.08
_exptl_crystal_size_min 0.03
_refine_diff_density_max 0.591
_refine_diff_density_min -0.527
_refine_diff_density_rms 0.084
_refine_ls_abs_structure_details 'Flack H D (1983), Acta Cryst. A39, 876-881'
_refine_ls_abs_structure_Flack -0.007(16)
_refine_ls_extinction_coef 0.00095(13)
_refine_ls_extinction_expression Fc^*^=kFc[1+0.001xFc^2^\l^3^/sin(2\q)]^-1/4^
_refine_ls_extinction_method SHELXL
_refine_ls_goodness_of_fit_ref 1.023
_refine_ls_hydrogen_treatment riding
_refine_ls_matrix_type full
_refine_ls_number_parameters 751
_refine_ls_number_reflns 13490
_refine_ls_number_restraints 0
_refine_ls_restrained_S_all 1.023
_refine_ls_R_factor_all 0.0753
_refine_ls_R_factor_gt 0.0526
_refine_ls_shift/su_max 0.007
_refine_ls_shift/su_mean 0.001
_refine_ls_structure_factor_coef Fsqd
_refine_ls_weighting_details 'calc w=1/[\s^2^(Fo^2^)+(0.0185P)^2^+5.0922P] where P=(Fo^2^+2Fc^2^)/3'
_refine_ls_weighting_scheme calc
_refine_ls_wR_factor_gt 0.0987
_refine_ls_wR_factor_ref 0.1084
_reflns_number_gt 10706
_reflns_number_total 13490
_reflns_threshold_expression >2\s(I)
_cod_data_source_file om0493614si20040817_062832.cif
_cod_data_source_block 03src0349
_cod_depositor_comments
;
The following automatic conversions were performed:

'_symmetry_cell_setting' value 'Orthorhombic' changed to
'orthorhombic' according to
/home/saulius/struct/CIF-dictionaries/cif_core.dic dictionary named
'cif_core.dic' version 2.4.1 from 2010-06-29.

Automatic conversion script
Id: cif_fix_values 1715 2011-07-08 13:25:40Z adriana 
;
_cod_original_sg_symbol_H-M P2(1)2(1)2(1)
_cod_database_code 4075763

loop_
_symmetry_equiv_pos_as_xyz
'x, y, z'
'-x+1/2, -y, z+1/2'
'-x, y+1/2, -z+1/2'
'x+1/2, -y+1/2, -z'

loop_
_atom_site_label
_atom_site_type_symbol
_atom_site_fract_x
_atom_site_fract_y
_atom_site_fract_z
_atom_site_U_iso_or_equiv
_atom_site_adp_type
_atom_site_occupancy
_atom_site_symmetry_multiplicity
_atom_site_calc_flag
_atom_site_refinement_flags
C1 C 0.3840(2) 0.9347(2) -0.0248(2) 0.0231(10) Uani 1 1 d .
C2 C 0.3339(2) 1.0004(2) -0.0141(2) 0.0237(10) Uani 1 1 d .
C3 C 0.3173(3) 1.0035(3) -0.0886(2) 0.0221(10) Uani 1 1 d .
C4 C 0.3662(3) 0.9371(3) -0.0992(2) 0.0224(10) Uani 1 1 d .
C5 C 0.4381(2) 0.8951(3) 0.0202(2) 0.0262(10) Uani 1 1 d .
C6 C 0.4714(3) 0.9341(3) 0.0756(2) 0.0296(11) Uani 1 1 d .
H6 H 0.4583 0.9859 0.0829 0.036 Uiso 1 1 calc R
C7 C 0.5230(3) 0.8992(3) 0.1201(2) 0.0340(12) Uani 1 1 d .
H7 H 0.5439 0.9263 0.1582 0.041 Uiso 1 1 calc R
C8 C 0.5439(3) 0.8240(3) 0.1084(2) 0.0373(13) Uani 1 1 d .
H8 H 0.5802 0.7998 0.1379 0.045 Uiso 1 1 calc R
C9 C 0.5116(3) 0.7843(3) 0.0535(2) 0.0359(11) Uani 1 1 d .
H9 H 0.5259 0.7329 0.0455 0.043 Uiso 1 1 calc R
C10 C 0.4586(3) 0.8191(3) 0.0102(2) 0.0303(10) Uani 1 1 d .
H10 H 0.4360 0.7911 -0.0266 0.036 Uiso 1 1 calc R
C11 C 0.3228(3) 1.0506(3) 0.0460(2) 0.0236(10) Uani 1 1 d .
C12 C 0.3358(3) 1.1277(3) 0.0420(2) 0.0295(11) Uani 1 1 d .
H12 H 0.3471 1.1503 -0.0015 0.035 Uiso 1 1 calc R
C13 C 0.3326(3) 1.1727(3) 0.1012(2) 0.0351(12) Uani 1 1 d .
H13 H 0.3413 1.2259 0.0979 0.042 Uiso 1 1 calc R
C14 C 0.3168(3) 1.1399(3) 0.1647(2) 0.0369(13) Uani 1 1 d .
H14 H 0.3156 1.1704 0.2052 0.044 Uiso 1 1 calc R
C15 C 0.3027(3) 1.0627(3) 0.1690(2) 0.0322(12) Uani 1 1 d .
H15 H 0.2911 1.0401 0.2124 0.039 Uiso 1 1 calc R
C16 C 0.3054(3) 1.0191(3) 0.1107(2) 0.0295(11) Uani 1 1 d .
H16 H 0.2953 0.9661 0.1141 0.035 Uiso 1 1 calc R
C17 C 0.2779(3) 1.0588(2) -0.1325(2) 0.0244(10) Uani 1 1 d .
C18 C 0.2185(3) 1.1048(3) -0.1054(3) 0.0319(11) Uani 1 1 d .
H18 H 0.2009 1.0974 -0.0594 0.038 Uiso 1 1 calc R
C19 C 0.1858(3) 1.1613(3) -0.1467(3) 0.0385(13) Uani 1 1 d .
H19 H 0.1469 1.1934 -0.1281 0.046 Uiso 1 1 calc R
C20 C 0.2091(3) 1.1708(3) -0.2135(3) 0.0441(14) Uani 1 1 d .
H20 H 0.1851 1.2086 -0.2412 0.053 Uiso 1 1 calc R
C21 C 0.2666(3) 1.1268(3) -0.2417(3) 0.0392(13) Uani 1 1 d .
H21 H 0.2828 1.1342 -0.2881 0.047 Uiso 1 1 calc R
C22 C 0.3007(3) 1.0708(3) -0.2005(2) 0.0305(11) Uani 1 1 d .
H22 H 0.3406 1.0403 -0.2195 0.037 Uiso 1 1 calc R
C23 C 0.3966(2) 0.8960(2) -0.1604(2) 0.0222(10) Uani 1 1 d .
C24 C 0.3513(3) 0.8875(3) -0.2190(2) 0.0283(11) Uani 1 1 d .
H24 H 0.2993 0.9045 -0.2186 0.034 Uiso 1 1 calc R
C25 C 0.3815(3) 0.8542(3) -0.2786(3) 0.0378(13) Uani 1 1 d .
H25 H 0.3507 0.8495 -0.3190 0.045 Uiso 1 1 calc R
C26 C 0.4562(3) 0.8283(3) -0.2784(3) 0.0443(14) Uani 1 1 d .
H26 H 0.4771 0.8062 -0.3191 0.053 Uiso 1 1 calc R
C27 C 0.5006(4) 0.8339(3) -0.2205(2) 0.0466(14) Uani 1 1 d .
H27 H 0.5515 0.8138 -0.2204 0.056 Uiso 1 1 calc R
C28 C 0.4717(3) 0.8688(3) -0.1614(2) 0.0325(12) Uani 1 1 d .
H28 H 0.5035 0.8741 -0.1217 0.039 Uiso 1 1 calc R
C29 C 0.2024(3) 0.8290(3) -0.0850(3) 0.0297(11) Uani 1 1 d .
H29 H 0.2046 0.8105 -0.1310 0.036 Uiso 1 1 calc R
C30 C 0.2429(3) 0.7997(3) -0.0283(2) 0.0321(11) Uani 1 1 d .
H30 H 0.2767 0.7572 -0.0294 0.038 Uiso 1 1 calc R
C31 C 0.2251(3) 0.8440(3) 0.0310(2) 0.0297(10) Uani 1 1 d .
H31 H 0.2453 0.8366 0.0761 0.036 Uiso 1 1 calc R
C32 C 0.1718(2) 0.9014(3) 0.0113(2) 0.0299(10) Uani 1 1 d .
H32 H 0.1500 0.9390 0.0407 0.036 Uiso 1 1 calc R
C33 C 0.1572(3) 0.8920(3) -0.0613(2) 0.0248(10) Uani 1 1 d .
C34 C 0.1054(3) 0.9368(3) -0.1043(2) 0.0273(10) Uani 1 1 d .
C35 C 0.0660(3) 0.9882(3) -0.2050(2) 0.0359(12) Uani 1 1 d .
H35A H 0.0416 0.9654 -0.2463 0.043 Uiso 1 1 calc R
H35B H 0.0928 1.0355 -0.2188 0.043 Uiso 1 1 calc R
C36 C 0.0054(3) 1.0045(3) -0.1486(2) 0.0321(11) Uani 1 1 d .
H36 H -0.0422 0.9738 -0.1573 0.039 Uiso 1 1 calc R
C37 C -0.0150(3) 1.0877(3) -0.1431(2) 0.0412(12) Uani 1 1 d .
H37A H -0.0558 1.0944 -0.1084 0.062 Uiso 1 1 calc R
H37B H -0.0333 1.1061 -0.1880 0.062 Uiso 1 1 calc R
H37C H 0.0307 1.1166 -0.1291 0.062 Uiso 1 1 calc R
C38 C -0.0369(3) 0.9408(3) 0.1591(2) 0.0334(12) Uani 1 1 d .
H38 H -0.0630 0.8907 0.1522 0.040 Uiso 1 1 calc R
C39 C 0.0490(3) 0.9281(4) 0.1676(3) 0.0462(15) Uani 1 1 d .
H39A H 0.0689 0.9002 0.1275 0.069 Uiso 1 1 calc R
H39B H 0.0585 0.8986 0.2097 0.069 Uiso 1 1 calc R
H39C H 0.0753 0.9773 0.1711 0.069 Uiso 1 1 calc R
C40 C -0.0748(3) 0.9824(4) 0.2197(2) 0.0407(13) Uani 1 1 d .
H40A H -0.1034 0.9464 0.2495 0.049 Uiso 1 1 calc R
H40B H -0.0356 1.0090 0.2480 0.049 Uiso 1 1 calc R
C41 C -0.1082(3) 1.0389(3) 0.1202(2) 0.0294(11) Uani 1 1 d .
C42 C -0.1498(3) 1.0932(3) 0.0781(2) 0.0297(11) Uani 1 1 d .
C43 C -0.1889(3) 1.1597(3) 0.1026(3) 0.0324(12) Uani 1 1 d .
H43 H -0.1910 1.1767 0.1492 0.039 Uiso 1 1 calc R
C44 C -0.2239(3) 1.1956(3) 0.0450(3) 0.0380(12) Uani 1 1 d .
H44 H -0.2530 1.2413 0.0462 0.046 Uiso 1 1 calc R
C45 C -0.2082(3) 1.1522(3) -0.0140(3) 0.0349(12) Uani 1 1 d .
H45 H -0.2252 1.1635 -0.0595 0.042 Uiso 1 1 calc R
C46 C -0.1629(2) 1.0884(3) 0.0052(2) 0.0320(10) Uani 1 1 d .
H46 H -0.1446 1.0497 -0.0249 0.038 Uiso 1 1 calc R
C47 C -0.3322(2) 1.0018(2) 0.0258(2) 0.0241(10) Uani 1 1 d .
C48 C -0.3190(3) 0.9976(3) 0.1006(2) 0.0249(11) Uani 1 1 d .
C49 C -0.3637(3) 1.0682(3) 0.1095(2) 0.0236(10) Uani 1 1 d .
C50 C -0.3773(3) 1.0701(3) 0.0351(2) 0.0256(10) Uani 1 1 d .
C51 C -0.3203(3) 0.9531(3) -0.0354(2) 0.0268(10) Uani 1 1 d .
C52 C -0.3334(3) 0.8757(3) -0.0331(2) 0.0292(11) Uani 1 1 d .
H52 H -0.3456 0.8518 0.0095 0.035 Uiso 1 1 calc R
C53 C -0.3287(3) 0.8327(3) -0.0935(3) 0.0325(11) Uani 1 1 d .
H53 H -0.3374 0.7795 -0.0918 0.039 Uiso 1 1 calc R
C54 C -0.3116(3) 0.8667(3) -0.1551(2) 0.0379(13) Uani 1 1 d .
H54 H -0.3094 0.8371 -0.1961 0.046 Uiso 1 1 calc R
C55 C -0.2973(3) 0.9441(3) -0.1583(2) 0.0350(12) Uani 1 1 d .
H55 H -0.2840 0.9675 -0.2010 0.042 Uiso 1 1 calc R
C56 C -0.3025(3) 0.9863(3) -0.0993(2) 0.0307(11) Uani 1 1 d .
H56 H -0.2939 1.0396 -0.1016 0.037 Uiso 1 1 calc R
C57 C -0.2860(3) 0.9393(3) 0.1460(2) 0.0250(10) Uani 1 1 d .
C58 C -0.2320(3) 0.8874(3) 0.1203(2) 0.0275(10) Uani 1 1 d .
H58 H -0.2144 0.8913 0.0739 0.033 Uiso 1 1 calc R
C59 C -0.2042(3) 0.8304(3) 0.1628(3) 0.0319(11) Uani 1 1 d .
H59 H -0.1674 0.7955 0.1451 0.038 Uiso 1 1 calc R
C60 C -0.2289(3) 0.8231(3) 0.2304(3) 0.0356(12) Uani 1 1 d .
H60 H -0.2091 0.7835 0.2588 0.043 Uiso 1 1 calc R
C61 C -0.2820(3) 0.8734(3) 0.2564(2) 0.0339(12) Uani 1 1 d .
H61 H -0.2991 0.8686 0.3029 0.041 Uiso 1 1 calc R
C62 C -0.3110(3) 0.9314(3) 0.2147(2) 0.0283(11) Uani 1 1 d .
H62 H -0.3479 0.9659 0.2329 0.034 Uiso 1 1 calc R
C63 C -0.3933(3) 1.1115(3) 0.1683(2) 0.0259(10) Uani 1 1 d .
C64 C -0.3512(3) 1.1168(3) 0.2295(2) 0.0274(10) Uani 1 1 d .
H64 H -0.3015 1.0941 0.2319 0.033 Uiso 1 1 calc R
C65 C -0.3798(3) 1.1544(3) 0.2868(2) 0.0334(12) Uani 1 1 d .
H65 H -0.3511 1.1559 0.3287 0.040 Uiso 1 1 calc R
C66 C -0.4508(3) 1.1896(3) 0.2824(3) 0.0401(13) Uani 1 1 d .
H66 H -0.4707 1.2161 0.3212 0.048 Uiso 1 1 calc R
C67 C -0.4925(3) 1.1867(3) 0.2230(2) 0.0398(12) Uani 1 1 d .
H67 H -0.5407 1.2122 0.2204 0.048 Uiso 1 1 calc R
C68 C -0.4650(3) 1.1466(3) 0.1653(2) 0.0324(11) Uani 1 1 d .
H68 H -0.4952 1.1435 0.1245 0.039 Uiso 1 1 calc R
C69 C -0.4304(2) 1.1121(2) -0.0124(2) 0.0252(9) Uani 1 1 d .
C70 C -0.4439(3) 1.1900(3) -0.0059(3) 0.0335(11) Uani 1 1 d .
H70 H -0.4177 1.2186 0.0285 0.040 Uiso 1 1 calc R
C71 C -0.4955(3) 1.2253(3) -0.0498(2) 0.0386(11) Uani 1 1 d .
H71 H -0.5045 1.2783 -0.0455 0.046 Uiso 1 1 calc R
C72 C -0.5347(3) 1.1837(3) -0.1005(3) 0.0353(12) Uani 1 1 d .
H72 H -0.5710 1.2081 -0.1298 0.042 Uiso 1 1 calc R
C73 C -0.5201(3) 1.1077(3) -0.1076(2) 0.0334(12) Uani 1 1 d .
H73 H -0.5448 1.0797 -0.1433 0.040 Uiso 1 1 calc R
C74 C -0.4696(3) 1.0710(3) -0.0629(2) 0.0291(11) Uani 1 1 d .
H74 H -0.4617 1.0178 -0.0669 0.035 Uiso 1 1 calc R
N1 N 0.0465(2) 0.9749(2) -0.08560(18) 0.0280(9) Uani 1 1 d .
N2 N -0.0562(2) 0.9919(2) 0.10044(18) 0.0276(9) Uani 1 1 d .
O1 O 0.11995(19) 0.93469(19) -0.17291(15) 0.0332(8) Uani 1 1 d .
O2 O -0.1270(2) 1.0363(2) 0.18793(15) 0.0345(8) Uani 1 1 d .
Cl1 Cl 0.07612(7) 1.08229(8) 0.03711(6) 0.0365(3) Uani 1 1 d .
Cl2 Cl -0.08772(7) 0.88732(7) -0.02180(6) 0.0374(3) Uani 1 1 d .
Co1 Co 0.27384(3) 0.91121(3) -0.04348(3) 0.02308(14) Uani 1 1 d .
Co2 Co -0.26700(4) 1.08688(4) 0.05735(3) 0.02524(15) Uani 1 1 d .
Pd1 Pd -0.00454(2) 0.983802(19) 0.007647(15) 0.02631(10) Uani 1 1 d .

loop_
_atom_site_aniso_label
_atom_site_aniso_U_11
_atom_site_aniso_U_22
_atom_site_aniso_U_33
_atom_site_aniso_U_23
_atom_site_aniso_U_13
_atom_site_aniso_U_12
C1 0.023(2) 0.025(2) 0.021(2) -0.0013(17) 0.0045(18) -0.0020(18)
C2 0.023(2) 0.025(3) 0.023(2) 0.0030(17) 0.0018(19) -0.0012(17)
C3 0.019(2) 0.024(3) 0.024(2) 0.0016(17) -0.0018(18) -0.0001(18)
C4 0.020(2) 0.026(3) 0.021(2) 0.0023(17) 0.0043(18) 0.0006(18)
C5 0.022(2) 0.030(3) 0.027(2) 0.0061(18) -0.0003(19) -0.0010(19)
C6 0.027(3) 0.034(3) 0.028(2) 0.001(2) 0.000(2) -0.005(2)
C7 0.028(3) 0.050(3) 0.024(2) 0.010(2) 0.001(2) -0.009(2)
C8 0.026(3) 0.055(4) 0.031(3) 0.018(2) -0.008(2) -0.002(3)
C9 0.035(3) 0.029(3) 0.044(3) 0.014(2) -0.001(3) -0.002(2)
C10 0.033(2) 0.031(3) 0.026(2) 0.005(2) -0.003(2) -0.002(2)
C11 0.020(2) 0.030(3) 0.020(2) 0.0002(18) 0.0021(19) 0.0011(19)
C12 0.029(3) 0.038(3) 0.021(2) 0.003(2) 0.000(2) 0.002(2)
C13 0.040(3) 0.032(3) 0.033(3) -0.006(2) -0.003(2) 0.009(2)
C14 0.029(3) 0.060(4) 0.022(2) -0.011(2) -0.002(2) 0.011(3)
C15 0.027(3) 0.048(3) 0.022(2) 0.002(2) 0.004(2) 0.004(2)
C16 0.029(2) 0.032(3) 0.027(2) 0.001(2) 0.001(2) 0.001(2)
C17 0.022(2) 0.021(2) 0.029(2) -0.0014(18) -0.004(2) -0.0027(19)
C18 0.028(3) 0.027(3) 0.041(3) -0.008(2) -0.002(2) -0.002(2)
C19 0.033(3) 0.028(3) 0.054(3) -0.010(2) -0.015(3) 0.008(2)
C20 0.054(4) 0.032(3) 0.046(3) 0.001(2) -0.028(3) 0.006(3)
C21 0.045(3) 0.040(3) 0.033(3) 0.010(2) -0.010(3) -0.003(3)
C22 0.034(3) 0.032(3) 0.025(2) 0.0033(19) -0.003(2) 0.001(2)
C23 0.021(2) 0.023(3) 0.023(2) 0.0013(17) 0.0042(18) 0.0005(18)
C24 0.027(3) 0.032(3) 0.025(2) -0.0006(19) 0.005(2) 0.001(2)
C25 0.041(3) 0.044(3) 0.028(3) -0.007(2) -0.005(2) -0.005(3)
C26 0.044(3) 0.055(4) 0.034(3) -0.010(3) 0.008(3) 0.008(3)
C27 0.033(3) 0.063(4) 0.044(3) -0.015(2) 0.002(3) 0.015(3)
C28 0.033(3) 0.037(3) 0.028(2) -0.003(2) -0.002(2) 0.002(2)
C29 0.025(3) 0.027(3) 0.038(3) -0.008(2) 0.005(2) -0.007(2)
C30 0.036(3) 0.023(2) 0.037(3) -0.0023(19) 0.010(2) -0.003(2)
C31 0.026(2) 0.034(3) 0.028(2) 0.0038(19) 0.006(2) -0.004(2)
C32 0.026(2) 0.038(3) 0.026(2) -0.001(2) 0.007(2) -0.003(2)
C33 0.022(2) 0.029(3) 0.023(2) -0.0049(18) 0.0053(19) -0.0051(19)
C34 0.026(3) 0.032(3) 0.024(2) -0.0051(19) 0.002(2) -0.004(2)
C35 0.038(3) 0.045(3) 0.025(2) -0.003(2) 0.002(2) 0.000(3)
C36 0.028(2) 0.045(3) 0.023(2) -0.0074(18) -0.003(2) 0.003(2)
C37 0.035(3) 0.055(3) 0.033(2) -0.002(2) -0.001(2) 0.002(3)
C38 0.032(3) 0.044(3) 0.024(2) -0.004(2) -0.001(2) 0.001(2)
C39 0.028(3) 0.076(5) 0.035(3) 0.007(3) -0.003(2) 0.006(3)
C40 0.042(3) 0.054(3) 0.026(2) -0.001(2) 0.002(2) 0.010(3)
C41 0.025(3) 0.040(3) 0.023(2) -0.008(2) 0.002(2) -0.006(2)
C42 0.023(2) 0.035(3) 0.031(2) -0.004(2) 0.009(2) -0.005(2)
C43 0.025(3) 0.028(3) 0.045(3) -0.008(2) 0.010(2) -0.010(2)
C44 0.033(3) 0.026(3) 0.055(3) 0.002(2) 0.012(3) 0.000(2)
C45 0.032(3) 0.035(3) 0.038(3) 0.005(2) 0.009(2) -0.003(2)
C46 0.029(2) 0.039(3) 0.028(2) -0.003(2) 0.013(2) -0.002(2)
C47 0.022(2) 0.029(3) 0.021(2) 0.0014(17) 0.0083(18) 0.0008(18)
C48 0.026(2) 0.024(3) 0.025(2) 0.0008(18) 0.0036(19) -0.0030(19)
C49 0.024(2) 0.027(3) 0.020(2) 0.0039(17) 0.0058(19) -0.0029(19)
C50 0.023(2) 0.031(3) 0.023(2) 0.0014(19) 0.0021(19) 0.001(2)
C51 0.023(2) 0.033(3) 0.024(2) 0.0017(19) -0.0028(19) 0.005(2)
C52 0.030(3) 0.032(3) 0.026(2) 0.003(2) -0.002(2) 0.004(2)
C53 0.030(3) 0.029(3) 0.038(3) 0.002(2) -0.003(2) 0.004(2)
C54 0.035(3) 0.056(4) 0.023(2) -0.004(2) 0.000(2) 0.001(3)
C55 0.032(3) 0.051(3) 0.022(2) -0.002(2) 0.000(2) 0.006(2)
C56 0.032(3) 0.037(3) 0.023(2) 0.004(2) 0.002(2) 0.008(2)
C57 0.025(2) 0.021(2) 0.029(2) -0.0006(18) 0.000(2) -0.0016(19)
C58 0.028(2) 0.027(2) 0.028(2) -0.0029(18) -0.005(2) -0.003(2)
C59 0.025(3) 0.027(3) 0.043(3) -0.005(2) -0.004(2) 0.002(2)
C60 0.040(3) 0.025(3) 0.042(3) 0.010(2) -0.017(2) -0.003(2)
C61 0.044(3) 0.035(3) 0.023(2) 0.005(2) -0.005(2) -0.002(2)
C62 0.033(3) 0.029(3) 0.023(2) -0.0012(18) 0.001(2) -0.004(2)
C63 0.029(3) 0.022(2) 0.026(2) 0.0017(18) 0.008(2) -0.002(2)
C64 0.033(3) 0.027(3) 0.022(2) 0.0028(19) 0.002(2) 0.001(2)
C65 0.038(3) 0.033(3) 0.030(3) -0.003(2) 0.001(2) -0.009(2)
C66 0.047(3) 0.036(3) 0.037(3) -0.009(2) 0.015(3) 0.003(3)
C67 0.030(3) 0.046(3) 0.043(3) -0.005(2) 0.011(3) 0.005(3)
C68 0.030(3) 0.036(3) 0.031(2) 0.001(2) 0.003(2) 0.004(2)
C69 0.023(2) 0.031(2) 0.022(2) 0.0047(19) 0.0031(19) 0.0045(18)
C70 0.038(3) 0.027(2) 0.036(3) 0.003(2) -0.004(2) -0.001(2)
C71 0.037(3) 0.028(2) 0.051(3) 0.014(2) 0.006(3) 0.008(3)
C72 0.025(3) 0.046(3) 0.035(3) 0.016(2) -0.002(2) -0.002(2)
C73 0.030(3) 0.045(3) 0.025(2) 0.004(2) 0.002(2) -0.007(2)
C74 0.028(2) 0.030(3) 0.029(2) 0.003(2) 0.004(2) 0.002(2)
N1 0.0195(19) 0.037(2) 0.0275(19) -0.0051(18) 0.0008(16) 0.0040(19)
N2 0.023(2) 0.037(2) 0.0230(18) -0.0038(17) -0.0017(16) -0.0033(18)
O1 0.0325(18) 0.043(2) 0.0241(16) -0.0074(14) 0.0024(15) 0.0049(16)
O2 0.0354(19) 0.047(2) 0.0207(16) -0.0050(14) 0.0049(14) -0.0006(16)
Cl1 0.0322(6) 0.0434(7) 0.0340(6) -0.0123(5) 0.0044(5) -0.0029(6)
Cl2 0.0352(6) 0.0444(7) 0.0326(6) -0.0115(5) 0.0040(5) -0.0052(6)
Co1 0.0220(3) 0.0249(3) 0.0223(3) 0.0003(2) 0.0042(2) 0.0007(3)
Co2 0.0241(3) 0.0270(3) 0.0247(3) 0.0010(3) 0.0060(3) 0.0012(3)
Pd1 0.02102(16) 0.03574(19) 0.02218(16) -0.00719(14) 0.00127(15) 0.00283(16)

loop_
_atom_type_symbol
_atom_type_description
_atom_type_scat_dispersion_real
_atom_type_scat_dispersion_imag
_atom_type_scat_source
C C 0.0033 0.0016 'International Tables Vol C Tables 4.2.6.8 and 6.1.1.4'
H H 0.0000 0.0000 'International Tables Vol C Tables 4.2.6.8 and 6.1.1.4'
N N 0.0061 0.0033 'International Tables Vol C Tables 4.2.6.8 and 6.1.1.4'
O O 0.0106 0.0060 'International Tables Vol C Tables 4.2.6.8 and 6.1.1.4'
Cl Cl 0.1484 0.1585 'International Tables Vol C Tables 4.2.6.8 and 6.1.1.4'
Co Co 0.3494 0.9721 'International Tables Vol C Tables 4.2.6.8 and 6.1.1.4'
Pd Pd -0.9988 1.0072 'International Tables Vol C Tables 4.2.6.8 and 6.1.1.4'

loop_
_geom_angle_atom_site_label_1
_geom_angle_atom_site_label_2
_geom_angle_atom_site_label_3
_geom_angle
C5 C1 C2 132.5(4)
C5 C1 C4 137.2(4)
C2 C1 C4 89.5(4)
C5 C1 Co1 128.9(3)
C2 C1 Co1 67.6(2)
C4 C1 Co1 68.1(2)
C1 C2 C3 90.3(3)
C1 C2 C11 131.7(4)
C3 C2 C11 136.5(4)
C1 C2 Co1 69.0(2)
C3 C2 Co1 69.0(2)
C11 C2 Co1 129.6(3)
C4 C3 C17 136.4(4)
C4 C3 C2 89.7(3)
C17 C3 C2 133.2(4)
C4 C3 Co1 68.2(2)
C17 C3 Co1 128.4(3)
C2 C3 Co1 67.4(2)
C3 C4 C1 90.4(3)
C3 C4 C23 135.2(4)
C1 C4 C23 133.7(4)
C3 C4 Co1 68.8(2)
C1 C4 Co1 68.4(2)
C23 C4 Co1 127.5(3)
C10 C5 C6 118.2(4)
C10 C5 C1 122.5(4)
C6 C5 C1 119.3(4)
C7 C6 C5 121.7(5)
C7 C6 H6 119.2
C5 C6 H6 119.2
C6 C7 C8 119.3(5)
C6 C7 H7 120.3
C8 C7 H7 120.3
C9 C8 C7 119.9(5)
C9 C8 H8 120.1
C7 C8 H8 120.1
C10 C9 C8 120.5(5)
C10 C9 H9 119.8
C8 C9 H9 119.8
C9 C10 C5 120.5(4)
C9 C10 H10 119.8
C5 C10 H10 119.8
C12 C11 C16 118.3(4)
C12 C11 C2 121.7(4)
C16 C11 C2 119.7(4)
C11 C12 C13 120.5(4)
C11 C12 H12 119.7
C13 C12 H12 119.7
C14 C13 C12 120.0(5)
C14 C13 H13 120.0
C12 C13 H13 120.0
C15 C14 C13 119.8(5)
C15 C14 H14 120.1
C13 C14 H14 120.1
C16 C15 C14 119.8(5)
C16 C15 H15 120.1
C14 C15 H15 120.1
C15 C16 C11 121.5(5)
C15 C16 H16 119.3
C11 C16 H16 119.3
C22 C17 C18 118.1(4)
C22 C17 C3 121.2(4)
C18 C17 C3 120.5(4)
C19 C18 C17 119.6(5)
C19 C18 H18 120.2
C17 C18 H18 120.2
C20 C19 C18 120.6(5)
C20 C19 H19 119.7
C18 C19 H19 119.7
C19 C20 C21 121.4(5)
C19 C20 H20 119.3
C21 C20 H20 119.3
C20 C21 C22 118.6(5)
C20 C21 H21 120.7
C22 C21 H21 120.7
C17 C22 C21 121.8(5)
C17 C22 H22 119.1
C21 C22 H22 119.1
C28 C23 C24 118.9(4)
C28 C23 C4 120.9(4)
C24 C23 C4 120.2(4)
C23 C24 C25 120.5(5)
C23 C24 H24 119.8
C25 C24 H24 119.8
C26 C25 C24 119.5(5)
C26 C25 H25 120.3
C24 C25 H25 120.3
C27 C26 C25 120.7(5)
C27 C26 H26 119.6
C25 C26 H26 119.6
C26 C27 C28 120.3(5)
C26 C27 H27 119.9
C28 C27 H27 119.9
C23 C28 C27 120.1(5)
C23 C28 H28 119.9
C27 C28 H28 119.9
C30 C29 C33 108.1(4)
C30 C29 Co1 69.8(3)
C33 C29 Co1 70.3(3)
C30 C29 H29 126.0
C33 C29 H29 126.0
Co1 C29 H29 125.5
C29 C30 C31 108.6(4)
C29 C30 Co1 70.5(3)
C31 C30 Co1 69.4(3)
C29 C30 H30 125.7
C31 C30 H30 125.7
Co1 C30 H30 126.0
C32 C31 C30 108.4(4)
C32 C31 Co1 70.7(3)
C30 C31 Co1 70.1(3)
C32 C31 H31 125.8
C30 C31 H31 125.8
Co1 C31 H31 125.1
C31 C32 C33 107.2(4)
C31 C32 Co1 69.0(2)
C33 C32 Co1 70.1(2)
C31 C32 H32 126.4
C33 C32 H32 126.4
Co1 C32 H32 126.0
C29 C33 C32 107.7(4)
C29 C33 C34 125.0(4)
C32 C33 C34 127.2(4)
C29 C33 Co1 69.2(3)
C32 C33 Co1 69.3(2)
C34 C33 Co1 127.3(3)
N1 C34 O1 116.3(4)
N1 C34 C33 128.1(4)
O1 C34 C33 115.5(4)
O1 C35 C36 104.8(3)
O1 C35 H35A 110.8
C36 C35 H35A 110.8
O1 C35 H35B 110.8
C36 C35 H35B 110.8
H35A C35 H35B 108.9
N1 C36 C37 112.9(4)
N1 C36 C35 100.7(4)
C37 C36 C35 113.0(4)
N1 C36 H36 110.0
C37 C36 H36 110.0
C35 C36 H36 110.0
C36 C37 H37A 109.5
C36 C37 H37B 109.5
H37A C37 H37B 109.5
C36 C37 H37C 109.5
H37A C37 H37C 109.5
H37B C37 H37C 109.5
N2 C38 C39 113.2(4)
N2 C38 C40 101.4(4)
C39 C38 C40 114.2(5)
N2 C38 H38 109.3
C39 C38 H38 109.3
C40 C38 H38 109.3
C38 C39 H39A 109.5
C38 C39 H39B 109.5
H39A C39 H39B 109.5
C38 C39 H39C 109.5
H39A C39 H39C 109.5
H39B C39 H39C 109.5
O2 C40 C38 105.0(4)
O2 C40 H40A 110.8
C38 C40 H40A 110.8
O2 C40 H40B 110.8
C38 C40 H40B 110.8
H40A C40 H40B 108.8
N2 C41 O2 115.9(4)
N2 C41 C42 127.5(4)
O2 C41 C42 116.6(4)
C46 C42 C43 107.4(5)
C46 C42 C41 126.5(5)
C43 C42 C41 126.1(4)
C46 C42 Co2 69.6(3)
C43 C42 Co2 69.2(3)
C41 C42 Co2 124.2(3)
C44 C43 C42 107.8(4)
C44 C43 Co2 70.3(3)
C42 C43 Co2 70.2(3)
C44 C43 H43 126.1
C42 C43 H43 126.1
Co2 C43 H43 125.0
C45 C44 C43 108.3(4)
C45 C44 Co2 70.0(3)
C43 C44 Co2 69.6(3)
C45 C44 H44 125.8
C43 C44 H44 125.8
Co2 C44 H44 126.1
C44 C45 C46 109.1(4)
C44 C45 Co2 70.4(3)
C46 C45 Co2 70.1(3)
C44 C45 H45 125.5
C46 C45 H45 125.5
Co2 C45 H45 125.7
C45 C46 C42 107.4(4)
C45 C46 Co2 69.8(3)
C42 C46 Co2 70.0(2)
C45 C46 H46 126.3
C42 C46 H46 126.3
Co2 C46 H46 125.5
C50 C47 C48 90.2(3)
C50 C47 C51 131.2(4)
C48 C47 C51 137.7(4)
C50 C47 Co2 68.9(2)
C48 C47 Co2 69.1(3)
C51 C47 Co2 127.5(3)
C57 C48 C47 133.3(4)
C57 C48 C49 136.5(4)
C47 C48 C49 89.4(3)
C57 C48 Co2 128.8(3)
C47 C48 Co2 67.5(2)
C49 C48 Co2 67.8(2)
C50 C49 C63 134.2(4)
C50 C49 C48 89.5(4)
C63 C49 C48 135.6(4)
C50 C49 Co2 68.4(2)
C63 C49 Co2 127.2(3)
C48 C49 Co2 68.7(2)
C47 C50 C49 90.9(4)
C47 C50 C69 131.9(4)
C49 C50 C69 135.8(4)
C47 C50 Co2 68.2(3)
C49 C50 Co2 68.4(3)
C69 C50 Co2 130.8(3)
C52 C51 C56 118.4(5)
C52 C51 C47 121.7(4)
C56 C51 C47 119.7(4)
C51 C52 C53 119.9(5)
C51 C52 H52 120.0
C53 C52 H52 120.0
C54 C53 C52 120.4(5)
C54 C53 H53 119.8
C52 C53 H53 119.8
C53 C54 C55 120.6(5)
C53 C54 H54 119.7
C55 C54 H54 119.7
C56 C55 C54 119.0(5)
C56 C55 H55 120.5
C54 C55 H55 120.5
C55 C56 C51 121.7(5)
C55 C56 H56 119.2
C51 C56 H56 119.2
C58 C57 C62 118.5(4)
C58 C57 C48 120.4(4)
C62 C57 C48 121.0(4)
C59 C58 C57 119.7(4)
C59 C58 H58 120.2
C57 C58 H58 120.2
C60 C59 C58 121.5(5)
C60 C59 H59 119.2
C58 C59 H59 119.2
C61 C60 C59 119.6(5)
C61 C60 H60 120.2
C59 C60 H60 120.2
C60 C61 C62 120.1(5)
C60 C61 H61 119.9
C62 C61 H61 119.9
C61 C62 C57 120.6(5)
C61 C62 H62 119.7
C57 C62 H62 119.7
C68 C63 C64 118.3(4)
C68 C63 C49 120.9(4)
C64 C63 C49 120.7(4)
C65 C64 C63 121.6(5)
C65 C64 H64 119.2
C63 C64 H64 119.2
C66 C65 C64 119.0(5)
C66 C65 H65 120.5
C64 C65 H65 120.5
C67 C66 C65 120.7(5)
C67 C66 H66 119.7
C65 C66 H66 119.7
C66 C67 C68 120.7(5)
C66 C67 H67 119.7
C68 C67 H67 119.7
C63 C68 C67 119.7(5)
C63 C68 H68 120.2
C67 C68 H68 120.2
C74 C69 C70 119.4(4)
C74 C69 C50 118.3(4)
C70 C69 C50 122.2(4)
C71 C70 C69 119.7(5)
C71 C70 H70 120.1
C69 C70 H70 120.1
C70 C71 C72 120.6(5)
C70 C71 H71 119.7
C72 C71 H71 119.7
C73 C72 C71 119.5(5)
C73 C72 H72 120.3
C71 C72 H72 120.3
C72 C73 C74 120.6(5)
C72 C73 H73 119.7
C74 C73 H73 119.7
C73 C74 C69 120.2(5)
C73 C74 H74 119.9
C69 C74 H74 119.9
C34 N1 C36 109.4(4)
C34 N1 Pd1 130.3(3)
C36 N1 Pd1 119.3(3)
C41 N2 C38 108.8(4)
C41 N2 Pd1 128.7(3)
C38 N2 Pd1 122.5(3)
C34 O1 C35 106.2(3)
C41 O2 C40 106.4(4)
C2 Co1 C4 63.05(18)
C2 Co1 C1 43.38(17)
C4 Co1 C1 43.52(17)
C2 Co1 C3 43.62(17)
C4 Co1 C3 43.05(18)
C1 Co1 C3 63.03(18)
C2 Co1 C31 118.43(18)
C4 Co1 C31 148.09(19)
C1 Co1 C31 112.93(18)
C3 Co1 C31 159.37(18)
C2 Co1 C30 149.16(19)
C4 Co1 C30 120.47(19)
C1 Co1 C30 115.04(19)
C3 Co1 C30 159.98(18)
C31 Co1 C30 40.57(18)
C2 Co1 C29 171.06(19)
C4 Co1 C29 115.68(18)
C1 Co1 C29 142.36(19)
C3 Co1 C29 128.85(19)
C31 Co1 C29 67.75(19)
C30 Co1 C29 39.69(19)
C2 Co1 C32 111.75(18)
C4 Co1 C32 170.99(19)
C1 Co1 C32 138.24(18)
C3 Co1 C32 128.00(19)
C31 Co1 C32 40.37(18)
C30 Co1 C32 67.96(19)
C29 Co1 C32 68.20(18)
C2 Co1 C33 133.81(18)
C4 Co1 C33 137.12(17)
C1 Co1 C33 177.18(18)
C3 Co1 C33 115.34(18)
C31 Co1 C33 67.70(18)
C30 Co1 C33 67.33(19)
C29 Co1 C33 40.46(18)
C32 Co1 C33 40.52(17)
C47 Co2 C49 63.08(18)
C47 Co2 C50 42.89(18)
C49 Co2 C50 43.16(17)
C47 Co2 C48 43.42(17)
C49 Co2 C48 43.49(18)
C50 Co2 C48 62.53(19)
C47 Co2 C43 168.6(2)
C49 Co2 C43 116.27(18)
C50 Co2 C43 144.98(19)
C48 Co2 C43 127.5(2)
C47 Co2 C45 119.89(19)
C49 Co2 C45 148.12(19)
C50 Co2 C45 114.44(19)
C48 Co2 C45 160.32(19)
C43 Co2 C45 67.2(2)
C47 Co2 C46 111.01(18)
C49 Co2 C46 171.01(19)
C50 Co2 C46 137.54(18)
C48 Co2 C46 127.52(19)
C43 Co2 C46 68.03(19)
C45 Co2 C46 40.17(19)
C47 Co2 C44 150.9(2)
C49 Co2 C44 121.18(19)
C50 Co2 C44 117.5(2)
C48 Co2 C44 160.08(19)
C43 Co2 C44 40.2(2)
C45 Co2 C44 39.60(19)
C46 Co2 C44 67.4(2)
C47 Co2 C42 131.42(19)
C49 Co2 C42 137.59(18)
C50 Co2 C42 174.3(2)
C48 Co2 C42 113.8(2)
C43 Co2 C42 40.60(19)
C45 Co2 C42 67.4(2)
C46 Co2 C42 40.44(17)
C44 Co2 C42 67.6(2)
N2 Pd1 N1 179.49(17)
N2 Pd1 Cl1 89.77(11)
N1 Pd1 Cl1 90.74(12)
N2 Pd1 Cl2 89.68(11)
N1 Pd1 Cl2 89.81(12)
Cl1 Pd1 Cl2 178.61(5)

loop_
_geom_bond_atom_site_label_1
_geom_bond_atom_site_label_2
_geom_bond_distance
C1 C5 1.457(6)
C1 C2 1.462(6)
C1 C4 1.472(6)
C1 Co1 1.987(4)
C2 C3 1.471(6)
C2 C11 1.471(6)
C2 Co1 1.969(4)
C3 C4 1.458(6)
C3 C17 1.461(6)
C3 Co1 1.992(4)
C4 C23 1.483(6)
C4 Co1 1.983(4)
C5 C10 1.398(6)
C5 C6 1.396(6)
C6 C7 1.386(6)
C6 H6 0.9500
C7 C8 1.390(8)
C7 H7 0.9500
C8 C9 1.389(7)
C8 H8 0.9500
C9 C10 1.386(6)
C9 H9 0.9500
C10 H10 0.9500
C11 C12 1.378(6)
C11 C16 1.403(6)
C12 C13 1.393(6)
C12 H12 0.9500
C13 C14 1.384(7)
C13 H13 0.9500
C14 C15 1.384(8)
C14 H14 0.9500
C15 C16 1.364(7)
C15 H15 0.9500
C16 H16 0.9500
C17 C22 1.389(6)
C17 C18 1.411(7)
C18 C19 1.394(7)
C18 H18 0.9500
C19 C20 1.365(8)
C19 H19 0.9500
C20 C21 1.375(8)
C20 H20 0.9500
C21 C22 1.398(7)
C21 H21 0.9500
C22 H22 0.9500
C23 C28 1.387(6)
C23 C24 1.388(6)
C24 C25 1.395(7)
C24 H24 0.9500
C25 C26 1.372(8)
C25 H25 0.9500
C26 C27 1.364(7)
C26 H26 0.9500
C27 C28 1.391(7)
C27 H27 0.9500
C28 H28 0.9500
C29 C30 1.399(7)
C29 C33 1.433(7)
C29 Co1 2.066(5)
C29 H29 0.9500
C30 C31 1.422(6)
C30 Co1 2.056(5)
C30 H30 0.9500
C31 C32 1.420(7)
C31 Co1 2.047(4)
C31 H31 0.9500
C32 C33 1.436(6)
C32 Co1 2.069(4)
C32 H32 0.9500
C33 C34 1.456(7)
C33 Co1 2.080(4)
C34 N1 1.274(6)
C34 O1 1.351(5)
C35 O1 1.465(6)
C35 C36 1.541(6)
C35 H35A 0.9900
C35 H35B 0.9900
C36 N1 1.504(6)
C36 C37 1.511(7)
C36 H36 1.0000
C37 H37A 0.9800
C37 H37B 0.9800
C37 H37C 0.9800
C38 N2 1.487(6)
C38 C39 1.515(7)
C38 C40 1.530(7)
C38 H38 1.0000
C39 H39A 0.9800
C39 H39B 0.9800
C39 H39C 0.9800
C40 O2 1.447(6)
C40 H40A 0.9900
C40 H40B 0.9900
C41 N2 1.281(6)
C41 O2 1.351(5)
C41 C42 1.447(7)
C42 C46 1.432(6)
C42 C43 1.434(7)
C42 Co2 2.074(5)
C43 C44 1.418(7)
C43 Co2 2.060(5)
C43 H43 0.9500
C44 C45 1.400(7)
C44 Co2 2.069(5)
C44 H44 0.9500
C45 C46 1.419(7)
C45 Co2 2.064(5)
C45 H45 0.9500
C46 Co2 2.068(4)
C46 H46 0.9500
C47 C50 1.446(6)
C47 C48 1.468(6)
C47 C51 1.474(6)
C47 Co2 1.974(4)
C48 C57 1.465(6)
C48 C49 1.474(6)
C48 Co2 1.995(4)
C49 C50 1.459(6)
C49 C63 1.464(6)
C49 Co2 1.983(4)
C50 C69 1.495(6)
C50 Co2 1.983(5)
C51 C52 1.382(6)
C51 C56 1.403(6)
C52 C53 1.394(7)
C52 H52 0.9500
C53 C54 1.365(7)
C53 H53 0.9500
C54 C55 1.386(8)
C54 H54 0.9500
C55 C56 1.364(7)
C55 H55 0.9500
C56 H56 0.9500
C57 C58 1.399(7)
C57 C62 1.405(6)
C58 C59 1.384(7)
C58 H58 0.9500
C59 C60 1.382(7)
C59 H59 0.9500
C60 C61 1.372(8)
C60 H60 0.9500
C61 C62 1.396(7)
C61 H61 0.9500
C62 H62 0.9500
C63 C68 1.388(7)
C63 C64 1.395(6)
C64 C65 1.383(7)
C64 H64 0.9500
C65 C66 1.381(7)
C65 H65 0.9500
C66 C67 1.358(7)
C66 H66 0.9500
C67 C68 1.403(7)
C67 H67 0.9500
C68 H68 0.9500
C69 C74 1.393(6)
C69 C70 1.397(6)
C70 C71 1.381(7)
C70 H70 0.9500
C71 C72 1.400(7)
C71 H71 0.9500
C72 C73 1.369(7)
C72 H72 0.9500
C73 C74 1.388(6)
C73 H73 0.9500
C74 H74 0.9500
N1 Pd1 2.015(3)
N2 Pd1 2.011(4)
Cl1 Pd1 2.2991(13)
Cl2 Pd1 2.2996(13)

loop_
_geom_torsion_atom_site_label_1
_geom_torsion_atom_site_label_2
_geom_torsion_atom_site_label_3
_geom_torsion_atom_site_label_4
_geom_torsion
C5 C1 C2 C3 169.8(5)
C4 C1 C2 C3 -0.9(3)
Co1 C1 C2 C3 -67.3(2)
C5 C1 C2 C11 2.0(8)
C4 C1 C2 C11 -168.7(5)
Co1 C1 C2 C11 124.9(5)
C5 C1 C2 Co1 -122.9(5)
C4 C1 C2 Co1 66.4(2)
C1 C2 C3 C4 0.9(3)
C11 C2 C3 C4 167.7(5)
Co1 C2 C3 C4 -66.4(2)
C1 C2 C3 C17 -170.6(5)
C11 C2 C3 C17 -3.8(9)
Co1 C2 C3 C17 122.1(5)
C1 C2 C3 Co1 67.3(2)
C11 C2 C3 Co1 -126.0(6)
C17 C3 C4 C1 170.1(5)
C2 C3 C4 C1 -0.9(3)
Co1 C3 C4 C1 -66.5(2)
C17 C3 C4 C23 -1.0(9)
C2 C3 C4 C23 -172.0(5)
Co1 C3 C4 C23 122.4(5)
C17 C3 C4 Co1 -123.4(6)
C2 C3 C4 Co1 65.6(2)
C5 C1 C4 C3 -169.0(5)
C2 C1 C4 C3 0.9(3)
Co1 C1 C4 C3 66.9(2)
C5 C1 C4 C23 2.3(9)
C2 C1 C4 C23 172.2(5)
Co1 C1 C4 C23 -121.8(5)
C5 C1 C4 Co1 124.1(6)
C2 C1 C4 Co1 -66.0(2)
C2 C1 C5 C10 155.4(5)
C4 C1 C5 C10 -38.4(8)
Co1 C1 C5 C10 61.1(6)
C2 C1 C5 C6 -24.9(7)
C4 C1 C5 C6 141.3(5)
Co1 C1 C5 C6 -119.2(4)
C10 C5 C6 C7 -0.4(7)
C1 C5 C6 C7 179.9(4)
C5 C6 C7 C8 1.8(7)
C6 C7 C8 C9 -1.5(7)
C7 C8 C9 C10 0.0(7)
C8 C9 C10 C5 1.4(7)
C6 C5 C10 C9 -1.1(7)
C1 C5 C10 C9 178.5(4)
C1 C2 C11 C12 120.8(5)
C3 C2 C11 C12 -41.3(8)
Co1 C2 C11 C12 -142.7(4)
C1 C2 C11 C16 -53.2(7)
C3 C2 C11 C16 144.7(5)
Co1 C2 C11 C16 43.3(6)
C16 C11 C12 C13 0.7(7)
C2 C11 C12 C13 -173.3(4)
C11 C12 C13 C14 0.5(8)
C12 C13 C14 C15 -1.3(8)
C13 C14 C15 C16 0.9(8)
C14 C15 C16 C11 0.4(7)
C12 C11 C16 C15 -1.2(7)
C2 C11 C16 C15 173.0(4)
C4 C3 C17 C22 -20.7(8)
C2 C3 C17 C22 146.9(5)
Co1 C3 C17 C22 -119.0(5)
C4 C3 C17 C18 163.2(5)
C2 C3 C17 C18 -29.2(7)
Co1 C3 C17 C18 64.9(6)
C22 C17 C18 C19 -1.1(7)
C3 C17 C18 C19 175.0(4)
C17 C18 C19 C20 2.0(7)
C18 C19 C20 C21 -1.7(8)
C19 C20 C21 C22 0.7(8)
C18 C17 C22 C21 0.1(7)
C3 C17 C22 C21 -176.1(5)
C20 C21 C22 C17 0.2(8)
C3 C4 C23 C28 139.5(5)
C1 C4 C23 C28 -28.1(8)
Co1 C4 C23 C28 -123.3(4)
C3 C4 C23 C24 -37.3(7)
C1 C4 C23 C24 155.1(5)
Co1 C4 C23 C24 59.9(6)
C28 C23 C24 C25 -1.9(7)
C4 C23 C24 C25 175.0(4)
C23 C24 C25 C26 1.4(8)
C24 C25 C26 C27 0.9(9)
C25 C26 C27 C28 -2.6(9)
C24 C23 C28 C27 0.1(7)
C4 C23 C28 C27 -176.7(5)
C26 C27 C28 C23 2.1(8)
C33 C29 C30 C31 -1.1(5)
Co1 C29 C30 C31 59.1(3)
C33 C29 C30 Co1 -60.1(3)
C29 C30 C31 C32 0.7(5)
Co1 C30 C31 C32 60.5(3)
C29 C30 C31 Co1 -59.8(3)
C30 C31 C32 C33 -0.1(5)
Co1 C31 C32 C33 60.0(3)
C30 C31 C32 Co1 -60.2(3)
C30 C29 C33 C32 1.0(5)
Co1 C29 C33 C32 -58.8(3)
C30 C29 C33 C34 -178.5(4)
Co1 C29 C33 C34 121.7(4)
C30 C29 C33 Co1 59.8(3)
C31 C32 C33 C29 -0.5(5)
Co1 C32 C33 C29 58.8(3)
C31 C32 C33 C34 178.9(4)
Co1 C32 C33 C34 -121.8(5)
C31 C32 C33 Co1 -59.3(3)
C29 C33 C34 N1 154.8(5)
C32 C33 C34 N1 -24.5(8)
Co1 C33 C34 N1 -115.8(5)
C29 C33 C34 O1 -22.1(6)
C32 C33 C34 O1 158.6(4)
Co1 C33 C34 O1 67.4(5)
O1 C35 C36 N1 15.6(5)
O1 C35 C36 C37 136.3(4)
N2 C38 C40 O2 15.6(5)
C39 C38 C40 O2 137.7(5)
N2 C41 C42 C46 24.2(8)
O2 C41 C42 C46 -154.6(4)
N2 C41 C42 C43 -159.3(5)
O2 C41 C42 C43 21.9(7)
N2 C41 C42 Co2 112.8(5)
O2 C41 C42 Co2 -65.9(5)
C46 C42 C43 C44 -1.2(5)
C41 C42 C43 C44 -178.3(4)
Co2 C42 C43 C44 -60.5(3)
C46 C42 C43 Co2 59.3(3)
C41 C42 C43 Co2 -117.8(5)
C42 C43 C44 C45 0.9(6)
Co2 C43 C44 C45 -59.5(4)
C42 C43 C44 Co2 60.5(3)
C43 C44 C45 C46 -0.3(6)
Co2 C44 C45 C46 -59.6(3)
C43 C44 C45 Co2 59.3(3)
C44 C45 C46 C42 -0.5(5)
Co2 C45 C46 C42 -60.2(3)
C44 C45 C46 Co2 59.7(3)
C43 C42 C46 C45 1.0(5)
C41 C42 C46 C45 178.1(4)
Co2 C42 C46 C45 60.1(3)
C43 C42 C46 Co2 -59.0(3)
C41 C42 C46 Co2 118.0(5)
C50 C47 C48 C57 170.0(5)
C51 C47 C48 C57 0.5(9)
Co2 C47 C48 C57 -122.8(5)
C50 C47 C48 C49 -1.1(3)
C51 C47 C48 C49 -170.6(5)
Co2 C47 C48 C49 66.2(2)
C50 C47 C48 Co2 -67.2(2)
C51 C47 C48 Co2 123.3(6)
C57 C48 C49 C50 -169.5(5)
C47 C48 C49 C50 1.1(3)
Co2 C48 C49 C50 66.9(2)
C57 C48 C49 C63 1.6(9)
C47 C48 C49 C63 172.1(5)
Co2 C48 C49 C63 -122.0(5)
C57 C48 C49 Co2 123.6(6)
C47 C48 C49 Co2 -65.9(2)
C48 C47 C50 C49 1.1(4)
C51 C47 C50 C49 171.7(5)
Co2 C47 C50 C49 -66.3(3)
C48 C47 C50 C69 -166.6(5)
C51 C47 C50 C69 4.0(8)
Co2 C47 C50 C69 126.0(5)
C48 C47 C50 Co2 67.4(3)
C51 C47 C50 Co2 -122.0(5)
C63 C49 C50 C47 -172.4(5)
C48 C49 C50 C47 -1.1(3)
Co2 C49 C50 C47 66.1(2)
C63 C49 C50 C69 -5.5(9)
C48 C49 C50 C69 165.8(5)
Co2 C49 C50 C69 -127.0(6)
C63 C49 C50 Co2 121.5(5)
C48 C49 C50 Co2 -67.2(2)
C50 C47 C51 C52 -126.6(5)
C48 C47 C51 C52 39.4(8)
Co2 C47 C51 C52 139.5(4)
C50 C47 C51 C56 47.1(7)
C48 C47 C51 C56 -147.0(5)
Co2 C47 C51 C56 -46.9(6)
C56 C51 C52 C53 0.1(7)
C47 C51 C52 C53 173.8(4)
C51 C52 C53 C54 -0.3(7)
C52 C53 C54 C55 1.1(8)
C53 C54 C55 C56 -1.7(8)
C54 C55 C56 C51 1.5(8)
C52 C51 C56 C55 -0.7(7)
C47 C51 C56 C55 -174.5(4)
C47 C48 C57 C58 26.9(8)
C49 C48 C57 C58 -166.1(5)
Co2 C48 C57 C58 -67.8(6)
C47 C48 C57 C62 -149.4(5)
C49 C48 C57 C62 17.6(8)
Co2 C48 C57 C62 115.9(5)
C62 C57 C58 C59 -0.5(7)
C48 C57 C58 C59 -176.9(4)
C57 C58 C59 C60 0.3(7)
C58 C59 C60 C61 -0.1(8)
C59 C60 C61 C62 0.1(8)
C60 C61 C62 C57 -0.3(8)
C58 C57 C62 C61 0.5(7)
C48 C57 C62 C61 176.8(4)
C50 C49 C63 C68 25.4(8)
C48 C49 C63 C68 -142.1(5)
Co2 C49 C63 C68 120.8(5)
C50 C49 C63 C64 -156.4(5)
C48 C49 C63 C64 36.1(8)
Co2 C49 C63 C64 -61.0(6)
C68 C63 C64 C65 1.5(7)
C49 C63 C64 C65 -176.8(4)
C63 C64 C65 C66 -2.2(7)
C64 C65 C66 C67 0.8(8)
C65 C66 C67 C68 1.3(8)
C64 C63 C68 C67 0.7(7)
C49 C63 C68 C67 178.9(4)
C66 C67 C68 C63 -2.1(8)
C47 C50 C69 C74 29.2(7)
C49 C50 C69 C74 -133.1(5)
Co2 C50 C69 C74 125.9(4)
C47 C50 C69 C70 -153.2(5)
C49 C50 C69 C70 44.5(8)
Co2 C50 C69 C70 -56.6(6)
C74 C69 C70 C71 -0.3(7)
C50 C69 C70 C71 -177.9(4)
C69 C70 C71 C72 0.2(7)
C70 C71 C72 C73 -1.5(7)
C71 C72 C73 C74 2.9(7)
C72 C73 C74 C69 -3.0(7)
C70 C69 C74 C73 1.6(7)
C50 C69 C74 C73 179.3(4)
O1 C34 N1 C36 3.4(6)
C33 C34 N1 C36 -173.4(4)
O1 C34 N1 Pd1 171.7(3)
C33 C34 N1 Pd1 -5.1(8)
C37 C36 N1 C34 -132.8(4)
C35 C36 N1 C34 -12.0(5)
C37 C36 N1 Pd1 57.5(5)
C35 C36 N1 Pd1 178.2(3)
O2 C41 N2 C38 6.0(6)
C42 C41 N2 C38 -172.8(5)
O2 C41 N2 Pd1 -173.5(3)
C42 C41 N2 Pd1 7.7(7)
C39 C38 N2 C41 -136.2(5)
C40 C38 N2 C41 -13.4(5)
C39 C38 N2 Pd1 43.4(6)
C40 C38 N2 Pd1 166.1(3)
N1 C34 O1 C35 7.6(6)
C33 C34 O1 C35 -175.2(4)
C36 C35 O1 C34 -14.6(5)
N2 C41 O2 C40 4.9(6)
C42 C41 O2 C40 -176.1(4)
C38 C40 O2 C41 -13.1(5)
C1 C2 Co1 C4 -49.7(2)
C3 C2 Co1 C4 49.1(3)
C11 C2 Co1 C4 -177.1(5)
C3 C2 Co1 C1 98.8(3)
C11 C2 Co1 C1 -127.4(5)
C1 C2 Co1 C3 -98.8(3)
C11 C2 Co1 C3 133.8(5)
C1 C2 Co1 C31 94.1(3)
C3 C2 Co1 C31 -167.0(3)
C11 C2 Co1 C31 -33.3(5)
C1 C2 Co1 C30 55.2(4)
C3 C2 Co1 C30 154.1(3)
C11 C2 Co1 C30 -72.2(6)
C1 C2 Co1 C29 -133.8(11)
C3 C2 Co1 C29 -35.0(13)
C11 C2 Co1 C29 98.8(12)
C1 C2 Co1 C32 138.3(3)
C3 C2 Co1 C32 -122.8(3)
C11 C2 Co1 C32 10.9(4)
C1 C2 Co1 C33 179.6(2)
C3 C2 Co1 C33 -81.5(3)
C11 C2 Co1 C33 52.2(5)
C3 C4 Co1 C2 -49.8(2)
C1 C4 Co1 C2 49.6(3)
C23 C4 Co1 C2 178.8(5)
C3 C4 Co1 C1 -99.4(3)
C23 C4 Co1 C1 129.2(5)
C1 C4 Co1 C3 99.4(3)
C23 C4 Co1 C3 -131.4(5)
C3 C4 Co1 C31 -151.0(3)
C1 C4 Co1 C31 -51.6(4)
C23 C4 Co1 C31 77.6(5)
C3 C4 Co1 C30 165.3(3)
C1 C4 Co1 C30 -95.4(3)
C23 C4 Co1 C30 33.8(5)
C3 C4 Co1 C29 120.3(3)
C1 C4 Co1 C29 -140.3(3)
C23 C4 Co1 C29 -11.1(5)
C3 C4 Co1 C32 6.7(13)
C1 C4 Co1 C32 106.0(11)
C23 C4 Co1 C32 -124.8(11)
C3 C4 Co1 C33 76.6(3)
C1 C4 Co1 C33 176.0(3)
C23 C4 Co1 C33 -54.8(5)
C5 C1 Co1 C2 127.3(5)
C4 C1 Co1 C2 -99.0(3)
C5 C1 Co1 C4 -133.7(5)
C2 C1 Co1 C4 99.0(3)
C5 C1 Co1 C3 177.2(5)
C2 C1 Co1 C3 49.9(3)
C4 C1 Co1 C3 -49.1(3)
C5 C1 Co1 C31 19.5(4)
C2 C1 Co1 C31 -107.8(3)
C4 C1 Co1 C31 153.3(3)
C5 C1 Co1 C30 -25.0(4)
C2 C1 Co1 C30 -152.3(2)
C4 C1 Co1 C30 108.7(3)
C5 C1 Co1 C29 -63.3(5)
C2 C1 Co1 C29 169.4(3)
C4 C1 Co1 C29 70.4(4)
C5 C1 Co1 C32 59.3(5)
C2 C1 Co1 C32 -68.0(4)
C4 C1 Co1 C32 -166.9(3)
C5 C1 Co1 C33 122(3)
C2 C1 Co1 C33 -5(4)
C4 C1 Co1 C33 -104(4)
C4 C3 Co1 C2 99.3(3)
C17 C3 Co1 C2 -128.1(5)
C17 C3 Co1 C4 132.7(5)
C2 C3 Co1 C4 -99.3(3)
C4 C3 Co1 C1 49.7(2)
C17 C3 Co1 C1 -177.7(5)
C2 C3 Co1 C1 -49.6(2)
C4 C3 Co1 C31 133.3(5)
C17 C3 Co1 C31 -94.0(6)
C2 C3 Co1 C31 34.0(6)
C4 C3 Co1 C30 -39.8(6)
C17 C3 Co1 C30 92.9(7)
C2 C3 Co1 C30 -139.1(5)
C4 C3 Co1 C29 -87.3(3)
C17 C3 Co1 C29 45.4(5)
C2 C3 Co1 C29 173.4(3)
C4 C3 Co1 C32 -178.7(2)
C17 C3 Co1 C32 -46.0(5)
C2 C3 Co1 C32 82.1(3)
C4 C3 Co1 C33 -132.9(2)
C17 C3 Co1 C33 -0.2(5)
C2 C3 Co1 C33 127.8(2)
C32 C31 Co1 C2 90.8(3)
C30 C31 Co1 C2 -150.3(3)
C32 C31 Co1 C4 174.7(3)
C30 C31 Co1 C4 -66.4(5)
C32 C31 Co1 C1 138.8(3)
C30 C31 Co1 C1 -102.3(3)
C32 C31 Co1 C3 64.7(6)
C30 C31 Co1 C3 -176.4(5)
C32 C31 Co1 C30 -118.9(4)
C32 C31 Co1 C29 -82.1(3)
C30 C31 Co1 C29 36.8(3)
C30 C31 Co1 C32 118.9(4)
C32 C31 Co1 C33 -38.2(3)
C30 C31 Co1 C33 80.7(3)
C29 C30 Co1 C2 177.8(3)
C31 C30 Co1 C2 58.1(5)
C29 C30 Co1 C4 -94.5(3)
C31 C30 Co1 C4 145.8(3)
C29 C30 Co1 C1 -143.7(3)
C31 C30 Co1 C1 96.6(3)
C29 C30 Co1 C3 -64.0(7)
C31 C30 Co1 C3 176.3(5)
C29 C30 Co1 C31 119.7(4)
C31 C30 Co1 C29 -119.7(4)
C29 C30 Co1 C32 82.0(3)
C31 C30 Co1 C32 -37.7(3)
C29 C30 Co1 C33 38.0(3)
C31 C30 Co1 C33 -81.7(3)
C30 C29 Co1 C2 -172.8(11)
C33 C29 Co1 C2 -53.9(13)
C30 C29 Co1 C4 107.6(3)
C33 C29 Co1 C4 -133.6(3)
C30 C29 Co1 C1 61.5(4)
C33 C29 Co1 C1 -179.6(3)
C30 C29 Co1 C3 156.7(3)
C33 C29 Co1 C3 -84.4(3)
C30 C29 Co1 C31 -37.6(3)
C33 C29 Co1 C31 81.3(3)
C33 C29 Co1 C30 118.9(4)
C30 C29 Co1 C32 -81.3(3)
C33 C29 Co1 C32 37.6(3)
C30 C29 Co1 C33 -118.9(4)
C31 C32 Co1 C2 -108.8(3)
C33 C32 Co1 C2 132.9(3)
C31 C32 Co1 C4 -161.9(11)
C33 C32 Co1 C4 79.7(12)
C31 C32 Co1 C1 -65.5(4)
C33 C32 Co1 C1 176.1(3)
C31 C32 Co1 C3 -156.1(3)
C33 C32 Co1 C3 85.5(3)
C33 C32 Co1 C31 -118.3(4)
C31 C32 Co1 C30 37.9(3)
C33 C32 Co1 C30 -80.4(3)
C31 C32 Co1 C29 80.8(3)
C33 C32 Co1 C29 -37.5(3)
C31 C32 Co1 C33 118.3(4)
C29 C33 Co1 C2 170.0(3)
C32 C33 Co1 C2 -70.6(4)
C34 C33 Co1 C2 51.1(5)
C29 C33 Co1 C4 73.7(4)
C32 C33 Co1 C4 -166.9(3)
C34 C33 Co1 C4 -45.2(5)
C29 C33 Co1 C1 175(42)
C32 C33 Co1 C1 -65(4)
C34 C33 Co1 C1 56(4)
C29 C33 Co1 C3 121.0(3)
C32 C33 Co1 C3 -119.6(3)
C34 C33 Co1 C3 2.1(4)
C29 C33 Co1 C31 -81.4(3)
C32 C33 Co1 C31 38.0(3)
C34 C33 Co1 C31 159.8(4)
C29 C33 Co1 C30 -37.3(3)
C32 C33 Co1 C30 82.1(3)
C34 C33 Co1 C30 -156.2(4)
C32 C33 Co1 C29 119.4(4)
C34 C33 Co1 C29 -118.9(5)
C29 C33 Co1 C32 -119.4(4)
C34 C33 Co1 C32 121.7(5)
C50 C47 Co2 C49 49.0(2)
C48 C47 Co2 C49 -49.7(3)
C51 C47 Co2 C49 175.5(5)
C48 C47 Co2 C50 -98.7(3)
C51 C47 Co2 C50 126.5(5)
C50 C47 Co2 C48 98.7(3)
C51 C47 Co2 C48 -134.8(5)
C50 C47 Co2 C43 138.6(9)
C48 C47 Co2 C43 39.9(10)
C51 C47 Co2 C43 -94.9(10)
C50 C47 Co2 C45 -94.7(3)
C48 C47 Co2 C45 166.6(3)
C51 C47 Co2 C45 31.7(5)
C50 C47 Co2 C46 -138.4(3)
C48 C47 Co2 C46 122.9(3)
C51 C47 Co2 C46 -11.9(4)
C50 C47 Co2 C44 -57.3(5)
C48 C47 Co2 C44 -156.0(4)
C51 C47 Co2 C44 69.2(6)
C50 C47 Co2 C42 -179.9(3)
C48 C47 Co2 C42 81.4(3)
C51 C47 Co2 C42 -53.5(5)
C50 C49 Co2 C47 -48.7(3)
C63 C49 Co2 C47 -178.6(5)
C48 C49 Co2 C47 49.6(3)
C63 C49 Co2 C50 -129.9(5)
C48 C49 Co2 C50 98.3(3)
C50 C49 Co2 C48 -98.3(3)
C63 C49 Co2 C48 131.8(5)
C50 C49 Co2 C43 144.0(3)
C63 C49 Co2 C43 14.1(5)
C48 C49 Co2 C43 -117.7(3)
C50 C49 Co2 C45 55.3(5)
C63 C49 Co2 C45 -74.6(5)
C48 C49 Co2 C45 153.6(4)
C50 C49 Co2 C46 -99.3(12)
C63 C49 Co2 C46 130.8(11)
C48 C49 Co2 C46 -1.0(13)
C50 C49 Co2 C44 98.2(3)
C63 C49 Co2 C44 -31.7(5)
C48 C49 Co2 C44 -163.5(3)
C50 C49 Co2 C42 -171.7(3)
C63 C49 Co2 C42 58.4(5)
C48 C49 Co2 C42 -73.4(4)
C49 C50 Co2 C47 100.1(3)
C69 C50 Co2 C47 -127.2(5)
C47 C50 Co2 C49 -100.1(3)
C69 C50 Co2 C49 132.6(5)
C47 C50 Co2 C48 -50.0(3)
C49 C50 Co2 C48 50.1(3)
C69 C50 Co2 C48 -177.2(5)
C47 C50 Co2 C43 -166.9(3)
C49 C50 Co2 C43 -66.8(4)
C69 C50 Co2 C43 65.9(6)
C47 C50 Co2 C45 108.4(3)
C49 C50 Co2 C45 -151.5(3)
C69 C50 Co2 C45 -18.9(5)
C47 C50 Co2 C46 66.7(4)
C49 C50 Co2 C46 166.8(3)
C69 C50 Co2 C46 -60.6(5)
C47 C50 Co2 C44 152.5(3)
C49 C50 Co2 C44 -107.4(3)
C69 C50 Co2 C44 25.3(5)
C47 C50 Co2 C42 0.5(19)
C49 C50 Co2 C42 100.6(18)
C69 C50 Co2 C42 -126.8(17)
C57 C48 Co2 C47 128.3(5)
C49 C48 Co2 C47 -99.0(3)
C57 C48 Co2 C49 -132.7(5)
C47 C48 Co2 C49 99.0(3)
C57 C48 Co2 C50 177.6(5)
C47 C48 Co2 C50 49.3(3)
C49 C48 Co2 C50 -49.7(3)
C57 C48 Co2 C43 -42.6(5)
C47 C48 Co2 C43 -170.8(3)
C49 C48 Co2 C43 90.1(3)
C57 C48 Co2 C45 91.5(7)
C47 C48 Co2 C45 -36.7(7)
C49 C48 Co2 C45 -135.8(6)
C57 C48 Co2 C46 47.1(5)
C47 C48 Co2 C46 -81.2(3)
C49 C48 Co2 C46 179.8(3)
C57 C48 Co2 C44 -87.2(7)
C47 C48 Co2 C44 144.5(6)
C49 C48 Co2 C44 45.5(7)
C57 C48 Co2 C42 2.4(5)
C47 C48 Co2 C42 -125.9(3)
C49 C48 Co2 C42 135.1(3)
C44 C43 Co2 C47 168.0(8)
C42 C43 Co2 C47 49.7(10)
C44 C43 Co2 C49 -108.1(3)
C42 C43 Co2 C49 133.6(3)
C44 C43 Co2 C50 -63.6(4)
C42 C43 Co2 C50 178.1(3)
C44 C43 Co2 C48 -158.2(3)
C42 C43 Co2 C48 83.4(3)
C44 C43 Co2 C45 37.0(3)
C42 C43 Co2 C45 -81.3(3)
C44 C43 Co2 C46 80.6(3)
C42 C43 Co2 C46 -37.8(3)
C42 C43 Co2 C44 -118.3(4)
C44 C43 Co2 C42 118.3(4)
C44 C45 Co2 C47 152.4(3)
C46 C45 Co2 C47 -87.7(3)
C44 C45 Co2 C49 66.0(5)
C46 C45 Co2 C49 -174.0(3)
C44 C45 Co2 C50 104.2(3)
C46 C45 Co2 C50 -135.9(3)
C44 C45 Co2 C48 -179.3(5)
C46 C45 Co2 C48 -59.4(7)
C44 C45 Co2 C43 -37.5(3)
C46 C45 Co2 C43 82.4(3)
C44 C45 Co2 C46 -119.9(4)
C46 C45 Co2 C44 119.9(4)
C44 C45 Co2 C42 -81.7(3)
C46 C45 Co2 C42 38.2(3)
C45 C46 Co2 C47 111.9(3)
C42 C46 Co2 C47 -129.9(3)
C45 C46 Co2 C49 159.4(11)
C42 C46 Co2 C49 -82.4(12)
C45 C46 Co2 C50 69.9(4)
C42 C46 Co2 C50 -171.9(3)
C45 C46 Co2 C48 158.6(3)
C42 C46 Co2 C48 -83.2(4)
C45 C46 Co2 C43 -80.3(3)
C42 C46 Co2 C43 37.9(3)
C42 C46 Co2 C45 118.2(4)
C45 C46 Co2 C44 -36.7(3)
C42 C46 Co2 C44 81.5(3)
C45 C46 Co2 C42 -118.2(4)
C45 C44 Co2 C47 -55.7(5)
C43 C44 Co2 C47 -175.2(3)
C45 C44 Co2 C49 -145.7(3)
C43 C44 Co2 C49 94.9(3)
C45 C44 Co2 C50 -95.9(3)
C43 C44 Co2 C50 144.6(3)
C45 C44 Co2 C48 179.3(5)
C43 C44 Co2 C48 59.9(7)
C45 C44 Co2 C43 119.5(4)
C43 C44 Co2 C45 -119.5(4)
C45 C44 Co2 C46 37.3(3)
C43 C44 Co2 C46 -82.2(3)
C45 C44 Co2 C42 81.2(3)
C43 C44 Co2 C42 -38.3(3)
C46 C42 Co2 C47 72.7(4)
C43 C42 Co2 C47 -168.5(3)
C41 C42 Co2 C47 -48.2(5)
C46 C42 Co2 C49 166.7(3)
C43 C42 Co2 C49 -74.4(4)
C41 C42 Co2 C49 45.8(5)
C46 C42 Co2 C50 72.2(19)
C43 C42 Co2 C50 -168.9(17)
C41 C42 Co2 C50 -49(2)
C46 C42 Co2 C48 120.6(3)
C43 C42 Co2 C48 -120.5(3)
C41 C42 Co2 C48 -0.3(4)
C46 C42 Co2 C43 -118.9(4)
C41 C42 Co2 C43 120.2(5)
C46 C42 Co2 C45 -38.0(3)
C43 C42 Co2 C45 80.9(3)
C41 C42 Co2 C45 -158.9(4)
C43 C42 Co2 C46 118.9(4)
C41 C42 Co2 C46 -120.9(5)
C46 C42 Co2 C44 -81.0(3)
C43 C42 Co2 C44 37.9(3)
C41 C42 Co2 C44 158.1(4)
C41 N2 Pd1 N1 -94(21)
C38 N2 Pd1 N1 87(21)
C41 N2 Pd1 Cl1 80.4(4)
C38 N2 Pd1 Cl1 -99.0(3)
C41 N2 Pd1 Cl2 -98.3(4)
C38 N2 Pd1 Cl2 82.2(3)
C34 N1 Pd1 N2 -98(21)
C36 N1 Pd1 N2 69(21)
C34 N1 Pd1 Cl1 87.9(4)
C36 N1 Pd1 Cl1 -104.8(3)
C34 N1 Pd1 Cl2 -93.3(4)
C36 N1 Pd1 Cl2 74.0(3)
